data_1505073
loop_
_publ_author_name
'Sun, Duoli'
'Rosokha, Sergiy V.'
'Kochi, Jay K.'

_publ_section_title
;
 Reversible interchange of charge-transfer versus electron-transfer states
 in organic electron transfer via cross-exchanges between diamagnetic
 (donor/acceptor) dyads.
;
_journal_issue 24
_journal_name_full 'The journal of physical chemistry. B'
_journal_page_first 6655
_journal_page_last 6666
_journal_paper_doi 10.1021/jp068994o
_journal_volume 111
_journal_year 2007
_chemical_formula_moiety 'C10 H16 N2, C6 N4'
_chemical_formula_sum 'C16 H16 N6'
_chemical_formula_weight 292.35
_chemical_name_systematic
; 
 ? 
;
_space_group_IT_number 14
_symmetry_cell_setting monoclinic
_symmetry_space_group_name_Hall '-P 2yn'
_symmetry_space_group_name_H-M 'P 1 21/n 1'
_atom_sites_solution_hydrogens geom
_atom_sites_solution_primary direct
_atom_sites_solution_secondary difmap
_audit_creation_method SHELXL-97
_cell_angle_alpha 90.00
_cell_angle_beta 95.726(10)
_cell_angle_gamma 90.00
_cell_formula_units_Z 4
_cell_length_a 10.448(5)
_cell_length_b 8.208(4)
_cell_length_c 17.462(8)
_cell_measurement_reflns_used 246
_cell_measurement_temperature 173(2)
_cell_measurement_theta_max 24.09
_cell_measurement_theta_min 2.74
_cell_volume 1490.0(12)
_computing_cell_refinement 'SAINT V6.28 (BrukerAXS, 1997-2001)'
_computing_data_collection 'SMART V5.630 (BrukerAXS, 1997-2001)'
_computing_data_reduction 'SAINT & SADABS V2.06 (Sheldrick, 2000)'
_computing_molecular_graphics 'XP V5.06 (BrukerAXS, 1997-99)'
_computing_publication_material 'SHELXL-93, XCIF V5.05 (BrukerAXS, 1997-99)'
_computing_structure_refinement 'SHELXTL v. 6.12 (Sheldrick, 2001)'
_computing_structure_solution 'SHELXTL v. 6.12 (Sheldrick, 2001)'
_diffrn_ambient_temperature 173(2)
_diffrn_measured_fraction_theta_full 0.985
_diffrn_measured_fraction_theta_max 0.985
_diffrn_measurement_device 'Siemens SMART'
_diffrn_measurement_method
;
\w-scan, frame range 0.3 deg, hemisphere
;
_diffrn_radiation_monochromator graphite
_diffrn_radiation_source 'fine-focus sealed tube'
_diffrn_radiation_type MoK\a
_diffrn_radiation_wavelength 0.71073
_diffrn_reflns_av_R_equivalents 0.0707
_diffrn_reflns_av_sigmaI/netI 0.0932
_diffrn_reflns_limit_h_max 14
_diffrn_reflns_limit_h_min -14
_diffrn_reflns_limit_k_max 11
_diffrn_reflns_limit_k_min -11
_diffrn_reflns_limit_l_max 24
_diffrn_reflns_limit_l_min -24
_diffrn_reflns_number 22028
_diffrn_reflns_theta_full 30.45
_diffrn_reflns_theta_max 30.45
_diffrn_reflns_theta_min 2.18
_diffrn_standards_decay_% 0
_diffrn_standards_interval_count 0
_diffrn_standards_interval_time 0
_diffrn_standards_number none
_exptl_absorpt_coefficient_mu 0.084
_exptl_absorpt_correction_type none
_exptl_crystal_colour orange
_exptl_crystal_density_diffrn 1.303
_exptl_crystal_density_method 'not measured'
_exptl_crystal_description needle
_exptl_crystal_F_000 616
_exptl_crystal_size_max 0.20
_exptl_crystal_size_mid 0.05
_exptl_crystal_size_min 0.01
_refine_diff_density_max 0.453
_refine_diff_density_min -0.210
_refine_diff_density_rms 0.047
_refine_ls_extinction_method none
_refine_ls_goodness_of_fit_ref 0.891
_refine_ls_hydrogen_treatment constr
_refine_ls_matrix_type full
_refine_ls_number_parameters 203
_refine_ls_number_reflns 4452
_refine_ls_number_restraints 0
_refine_ls_restrained_S_all 0.891
_refine_ls_R_factor_all 0.1267
_refine_ls_R_factor_gt 0.0588
_refine_ls_shift/su_max 0.001
_refine_ls_shift/su_mean 0.000
_refine_ls_structure_factor_coef Fsqd
_refine_ls_weighting_details 'calc w=1/[\s^2^(Fo^2^)+(0.0628P)^2^+0.0000P] where P=(Fo^2^+2Fc^2^)/3'
_refine_ls_weighting_scheme calc
_refine_ls_wR_factor_gt 0.1280
_refine_ls_wR_factor_ref 0.1477
_reflns_number_gt 2206
_reflns_number_total 4452
_reflns_threshold_expression >2sigma(I)
_cod_data_source_file jp068994osi20061228_020650.cif
_cod_data_source_block ros37
_cod_original_sg_symbol_H-M 'P 21/n'
_cod_database_code 1505073

loop_
_symmetry_equiv_pos_as_xyz
'x, y, z'
'-x+1/2, y+1/2, -z+1/2'
'-x, -y, -z'
'x-1/2, -y-1/2, z-1/2'

loop_
_atom_site_label
_atom_site_type_symbol
_atom_site_fract_x
_atom_site_fract_y
_atom_site_fract_z
_atom_site_U_iso_or_equiv
_atom_site_adp_type
_atom_site_occupancy
_atom_site_symmetry_multiplicity
_atom_site_calc_flag
_atom_site_refinement_flags
N1 N 0.36125(15) 0.44948(19) -0.11223(9) 0.0315(4) Uani 1 1 d .
N2 N 0.41963(15) 0.2392(2) 0.19213(9) 0.0340(4) Uani 1 1 d .
C1 C 0.4161(2) 0.3595(3) -0.17414(10) 0.0377(5) Uani 1 1 d .
H1A H 0.5049 0.3284 -0.1571 0.057 Uiso 1 1 calc R
H1B H 0.4150 0.4289 -0.2199 0.057 Uiso 1 1 calc R
H1C H 0.3649 0.2613 -0.1867 0.057 Uiso 1 1 calc R
C2 C 0.26139(19) 0.5691(3) -0.13758(11) 0.0384(5) Uani 1 1 d .
H2A H 0.1764 0.5227 -0.1320 0.058 Uiso 1 1 calc R
H2B H 0.2676 0.5970 -0.1917 0.058 Uiso 1 1 calc R
H2C H 0.2736 0.6676 -0.1060 0.058 Uiso 1 1 calc R
C3 C 0.37755(17) 0.3987(2) -0.03817(10) 0.0264(4) Uani 1 1 d .
C4 C 0.46059(17) 0.2670(2) -0.01421(11) 0.0270(4) Uani 1 1 d .
H4 H 0.5075 0.2139 -0.0509 0.032 Uiso 1 1 calc R
C5 C 0.47417(18) 0.2156(2) 0.06017(10) 0.0278(4) Uani 1 1 d .
H5 H 0.5301 0.1268 0.0740 0.033 Uiso 1 1 calc R
C6 C 0.40718(17) 0.2905(2) 0.11819(10) 0.0268(4) Uani 1 1 d .
C7 C 0.32459(17) 0.4226(2) 0.09420(10) 0.0282(4) Uani 1 1 d .
H7 H 0.2779 0.4757 0.1310 0.034 Uiso 1 1 calc R
C8 C 0.31088(17) 0.4746(2) 0.01981(10) 0.0283(4) Uani 1 1 d .
H8 H 0.2554 0.5639 0.0061 0.034 Uiso 1 1 calc R
C9 C 0.5004(2) 0.1018(3) 0.21739(12) 0.0503(6) Uani 1 1 d .
H9A H 0.4633 0.0015 0.1942 0.075 Uiso 1 1 calc R
H9B H 0.5055 0.0931 0.2736 0.075 Uiso 1 1 calc R
H9C H 0.5868 0.1179 0.2015 0.075 Uiso 1 1 calc R
C10 C 0.3473(2) 0.3160(3) 0.25054(12) 0.0473(6) Uani 1 1 d .
H10A H 0.3681 0.4323 0.2539 0.071 Uiso 1 1 calc R
H10B H 0.3708 0.2644 0.3006 0.071 Uiso 1 1 calc R
H10C H 0.2549 0.3023 0.2360 0.071 Uiso 1 1 calc R
N3 N 0.70556(18) 0.4583(2) 0.35788(11) 0.0509(5) Uani 1 1 d .
N4 N 0.78269(17) 0.6251(2) 0.59557(10) 0.0421(5) Uani 1 1 d .
N5 N 0.46793(17) 0.1204(2) 0.42045(9) 0.0398(4) Uani 1 1 d .
N6 N 0.53814(18) 0.2803(2) 0.66432(10) 0.0435(5) Uani 1 1 d .
C11 C 0.67816(18) 0.4540(2) 0.41931(12) 0.0327(5) Uani 1 1 d .
C12 C 0.6467(2) 0.4479(3) 0.49688(12) 0.0385(5) Uani 1 1 d .
C13 C 0.72096(18) 0.5474(2) 0.55219(12) 0.0323(5) Uani 1 1 d .
C14 C 0.56213(19) 0.3263(2) 0.52104(12) 0.0357(5) Uani 1 1 d .
C15 C 0.50809(19) 0.2114(2) 0.46585(11) 0.0297(4) Uani 1 1 d .
C16 C 0.54822(18) 0.3009(2) 0.60077(11) 0.0298(4) Uani 1 1 d .

loop_
_atom_site_aniso_label
_atom_site_aniso_U_11
_atom_site_aniso_U_22
_atom_site_aniso_U_33
_atom_site_aniso_U_23
_atom_site_aniso_U_13
_atom_site_aniso_U_12
N1 0.0378(10) 0.0345(9) 0.0226(9) 0.0010(7) 0.0045(7) 0.0019(8)
N2 0.0379(10) 0.0402(10) 0.0247(9) 0.0005(7) 0.0071(7) 0.0007(8)
C1 0.0491(13) 0.0425(13) 0.0227(10) -0.0046(9) 0.0099(9) -0.0041(10)
C2 0.0392(12) 0.0425(13) 0.0325(12) 0.0066(10) -0.0013(9) 0.0021(10)
C3 0.0283(10) 0.0283(10) 0.0232(10) -0.0019(8) 0.0057(8) -0.0034(8)
C4 0.0312(11) 0.0260(10) 0.0251(10) -0.0038(8) 0.0089(8) -0.0009(8)
C5 0.0297(10) 0.0256(10) 0.0284(10) 0.0010(8) 0.0046(8) 0.0017(8)
C6 0.0291(10) 0.0293(10) 0.0225(10) -0.0014(8) 0.0049(8) -0.0061(8)
C7 0.0294(10) 0.0313(11) 0.0254(10) -0.0048(8) 0.0102(8) -0.0009(8)
C8 0.0271(10) 0.0267(10) 0.0317(11) -0.0033(8) 0.0066(8) 0.0033(8)
C9 0.0597(15) 0.0588(15) 0.0329(13) 0.0128(11) 0.0072(11) 0.0156(12)
C10 0.0536(15) 0.0648(16) 0.0251(11) 0.0002(11) 0.0120(10) 0.0058(12)
N3 0.0533(12) 0.0626(14) 0.0400(12) 0.0105(10) 0.0206(9) 0.0120(10)
N4 0.0371(10) 0.0472(11) 0.0433(11) -0.0057(9) 0.0099(8) -0.0079(9)
N5 0.0554(12) 0.0347(10) 0.0301(10) 0.0025(8) 0.0082(8) -0.0018(9)
N6 0.0598(12) 0.0400(11) 0.0323(10) 0.0014(8) 0.0127(9) 0.0059(9)
C11 0.0306(11) 0.0347(11) 0.0344(12) 0.0035(9) 0.0106(9) 0.0037(9)
C12 0.0347(11) 0.0422(13) 0.0402(13) 0.0026(10) 0.0115(9) 0.0030(10)
C13 0.0285(11) 0.0315(11) 0.0384(12) 0.0022(9) 0.0102(9) -0.0002(9)
C14 0.0408(12) 0.0316(11) 0.0358(12) 0.0033(9) 0.0092(9) 0.0051(9)
C15 0.0354(11) 0.0255(10) 0.0286(11) 0.0037(9) 0.0048(8) 0.0024(9)
C16 0.0336(11) 0.0255(10) 0.0309(11) 0.0021(8) 0.0072(8) 0.0020(8)

loop_
_atom_type_symbol
_atom_type_description
_atom_type_scat_dispersion_real
_atom_type_scat_dispersion_imag
_atom_type_scat_source
C C 0.0033 0.0016 'International Tables Vol C Tables 4.2.6.8 and 6.1.1.4'
H H 0.0000 0.0000 'International Tables Vol C Tables 4.2.6.8 and 6.1.1.4'
N N 0.0061 0.0033 'International Tables Vol C Tables 4.2.6.8 and 6.1.1.4'

loop_
_geom_angle_atom_site_label_1
_geom_angle_atom_site_label_2
_geom_angle_atom_site_label_3
_geom_angle
C3 N1 C2 120.78(16)
C3 N1 C1 121.77(16)
C2 N1 C1 115.53(16)
C6 N2 C9 122.03(16)
C6 N2 C10 121.44(17)
C9 N2 C10 116.48(16)
N1 C1 H1A 109.5
N1 C1 H1B 109.5
H1A C1 H1B 109.5
N1 C1 H1C 109.5
H1A C1 H1C 109.5
H1B C1 H1C 109.5
N1 C2 H2A 109.5
N1 C2 H2B 109.5
H2A C2 H2B 109.5
N1 C2 H2C 109.5
H2A C2 H2C 109.5
H2B C2 H2C 109.5
N1 C3 C4 122.00(16)
N1 C3 C8 121.31(17)
C4 C3 C8 116.69(16)
C5 C4 C3 121.28(17)
C5 C4 H4 119.4
C3 C4 H4 119.4
C4 C5 C6 122.20(18)
C4 C5 H5 118.9
C6 C5 H5 118.9
N2 C6 C7 121.10(16)
N2 C6 C5 122.45(17)
C7 C6 C5 116.45(16)
C8 C7 C6 121.55(17)
C8 C7 H7 119.2
C6 C7 H7 119.2
C7 C8 C3 121.83(17)
C7 C8 H8 119.1
C3 C8 H8 119.1
N2 C9 H9A 109.5
N2 C9 H9B 109.5
H9A C9 H9B 109.5
N2 C9 H9C 109.5
H9A C9 H9C 109.5
H9B C9 H9C 109.5
N2 C10 H10A 109.5
N2 C10 H10B 109.5
H10A C10 H10B 109.5
N2 C10 H10C 109.5
H10A C10 H10C 109.5
H10B C10 H10C 109.5
N3 C11 C12 178.7(2)
C14 C12 C11 120.96(19)
C14 C12 C13 120.67(18)
C11 C12 C13 117.35(18)
N4 C13 C12 178.4(2)
C15 C14 C12 118.65(18)
C15 C14 C16 119.39(18)
C12 C14 C16 121.11(19)
N5 C15 C14 177.9(2)
N6 C16 C14 179.4(2)

loop_
_geom_bond_atom_site_label_1
_geom_bond_atom_site_label_2
_geom_bond_distance
N1 C3 1.353(2)
N1 C2 1.469(2)
N1 C1 1.472(2)
N2 C6 1.352(2)
N2 C9 1.450(3)
N2 C10 1.471(2)
C1 H1A 0.9800
C1 H1B 0.9800
C1 H1C 0.9800
C2 H2A 0.9800
C2 H2B 0.9800
C2 H2C 0.9800
C3 C4 1.423(3)
C3 C8 1.428(2)
C4 C5 1.359(3)
C4 H4 0.9500
C5 C6 1.427(2)
C5 H5 0.9500
C6 C7 1.422(3)
C7 C8 1.361(3)
C7 H7 0.9500
C8 H8 0.9500
C9 H9A 0.9800
C9 H9B 0.9800
C9 H9C 0.9800
C10 H10A 0.9800
C10 H10B 0.9800
C10 H10C 0.9800
N3 C11 1.138(2)
N4 C13 1.140(2)
N5 C15 1.138(2)
N6 C16 1.138(2)
C11 C12 1.426(3)
C12 C14 1.425(3)
C12 C13 1.433(3)
C14 C15 1.424(3)
C14 C16 1.429(3)

loop_
_cod_related_entry_id
_cod_related_entry_database
_cod_related_entry_code
1 ChemSpider 30651548
